data_9005316
loop_
_publ_author_name
'Folco, L.'
'Mellini, M.'

_publ_section_title
;
 Crystal chemistry of meteoritic kirschsteinite
 Sample: KIR2
 Note: U(1,1) of O1 altered to reproduce Uiso
;
_journal_name_full 'European Journal of Mineralogy'
_journal_page_first 969
_journal_page_last 973
_journal_volume 9
_journal_year 1997
_chemical_formula_sum 'Ca Fe0.69 Mg0.31 O4 Si'
_chemical_name_mineral Kirschsteinite
_space_group_IT_number 62
_symmetry_space_group_name_Hall '-P 2c 2ab'
_symmetry_space_group_name_H-M 'P b n m'
_cell_angle_alpha 90
_cell_angle_beta 90
_cell_angle_gamma 90
_cell_length_a 4.875
_cell_length_b 11.164
_cell_length_c 6.447
_cell_formula_units_Z 4
_cell_volume 350.875
_database_code_amcsd 0006701
_exptl_crystal_density_diffrn 3.374
_cod_original_formula_sum 'Ca (Fe.69 Mg.31) Si O4'
_cod_database_code 9005316

loop_
_space_group_symop_operation_xyz
x,y,z
x,y,1/2-z
-x,-y,1/2+z
1/2+x,1/2-y,1/2+z
1/2-x,1/2+y,1/2-z
1/2-x,1/2+y,z
1/2+x,1/2-y,-z
-x,-y,-z

loop_
_atom_site_aniso_label
_atom_site_aniso_U_11
_atom_site_aniso_U_22
_atom_site_aniso_U_33
_atom_site_aniso_U_12
_atom_site_aniso_U_13
_atom_site_aniso_U_23
CaM2 0.00830 0.00620 0.00720 0.00050 0.00000 0.00000
FeM1 0.00730 0.00870 0.00770 -0.00090 -0.00160 -0.00010
MgM1 0.00730 0.00870 0.00770 -0.00090 -0.00160 -0.00010
Si 0.00560 0.00640 0.00740 0.00020 0.00000 0.00000
O1 0.00530 0.01110 0.01400 -0.00010 0.00000 0.00000
O2 0.00860 0.00590 0.01180 -0.00010 0.00000 0.00000
O3 0.01000 0.00950 0.00780 0.00120 0.00070 0.00180

loop_
_atom_site_label
_atom_site_fract_x
_atom_site_fract_y
_atom_site_fract_z
_atom_site_occupancy
_atom_site_U_iso_or_equiv
CaM2 0.98042 0.27722 0.25000 1.00000 0.00720
FeM1 0.00000 0.00000 0.00000 0.69000 0.00790
MgM1 0.00000 0.00000 0.00000 0.31000 0.00790
Si 0.41545 0.08422 0.25000 1.00000 0.00650
O1 0.74840 0.08030 0.25000 1.00000 0.01030
O2 0.23550 0.45140 0.25000 1.00000 0.00880
O3 0.28070 0.15050 0.04730 1.00000 0.00910

loop_
_cod_related_entry_id
_cod_related_entry_database
_cod_related_entry_code
1 AMCSD 0006701
